data_7101009
_journal_name_full 'Chemical Communications'
_journal_paper_doi 10.1039/b416549g
_journal_year 2005
_chemical_formula_moiety '(C58 H82 N4 Tm1) (C24 B1 F20)'
_chemical_formula_sum 'C82 H82 B F20 N4 Tm'
_chemical_formula_weight 1683.26
_space_group_IT_number 14
_symmetry_cell_setting monoclinic
_symmetry_space_group_name_Hall '-P 2ybc'
_symmetry_space_group_name_H-M 'P 1 21/c 1'
_cell_angle_alpha 90
_cell_angle_beta 98.971(1)
_cell_angle_gamma 90
_cell_formula_units_Z 8
_cell_length_a 27.9702(3)
_cell_length_b 19.9944(3)
_cell_length_c 27.9170(4)
_cell_measurement_temperature 173(2)
_cell_measurement_wavelength 0.71073
_cell_volume 15421.5(4)
_diffrn_ambient_temperature 173(2)
_exptl_crystal_density_diffrn 1.45
_cod_original_sg_symbol_H-M 'P 21/c'
_cod_original_formula_sum 'C82 H82 B1 F20 N4 Tm1'
_cod_database_code 7101009

loop_
_symmetry_equiv_pos_as_xyz
'x, y, z'
'-x, y+1/2, -z+1/2'
'-x, -y, -z'
'x, -y-1/2, z-1/2'

loop_
_atom_site_label
_atom_site_type_symbol
_atom_site_fract_x
_atom_site_fract_y
_atom_site_fract_z
_atom_site_U_iso_or_equiv
_atom_site_adp_type
_atom_site_occupancy
_atom_site_symmetry_multiplicity
_atom_site_calc_flag
_atom_site_refinement_flags
_atom_site_disorder_assembly
_atom_site_disorder_group
Tm Tm 0.414389(12) 0.298547(18) 0.346327(12) 0.03758(10) Uani 1 1 d . . .
N1 N 0.4437(3) 0.3060(4) 0.2773(3) 0.058(2) Uani 1 1 d . . .
N2 N 0.3412(2) 0.3226(5) 0.3064(3) 0.065(2) Uani 1 1 d . . .
N3 N 0.4481(2) 0.3652(3) 0.4061(2) 0.0458(17) Uani 1 1 d . . .
N4 N 0.4265(3) 0.2167(3) 0.4022(3) 0.0496(18) Uani 1 1 d . . .
C1 C 0.4172(4) 0.2581(6) 0.2486(4) 0.079(3) Uani 1 1 d . . .
C2 C 0.3680(4) 0.2458(7) 0.2493(4) 0.093(4) Uani 1 1 d . . .
H2 H 0.3568 0.2044 0.235 0.111 Uiso 1 1 calc R . .
C3 C 0.3313(3) 0.2842(7) 0.2676(4) 0.078(3) Uani 1 1 d . . .
C4 C 0.4431(5) 0.2132(6) 0.2174(4) 0.105(5) Uani 1 1 d . . .
H4A H 0.4755 0.2312 0.216 0.158 Uiso 1 1 calc R . .
H4B H 0.4246 0.2112 0.1846 0.158 Uiso 1 1 calc R . .
H4C H 0.446 0.1681 0.2314 0.158 Uiso 1 1 calc R . .
C5 C 0.2811(4) 0.2747(8) 0.2409(4) 0.125(6) Uani 1 1 d . . .
H5A H 0.259 0.3055 0.2537 0.188 Uiso 1 1 calc R . .
H5B H 0.2706 0.2285 0.2451 0.188 Uiso 1 1 calc R . .
H5C H 0.2807 0.2837 0.2063 0.188 Uiso 1 1 calc R . .
C6 C 0.4844(4) 0.3308(5) 0.2566(3) 0.058(2) Uani 1 1 d . . .
C7 C 0.5307(4) 0.3150(5) 0.2793(4) 0.066(3) Uani 1 1 d . . .
C8 C 0.5687(4) 0.3371(5) 0.2540(4) 0.076(3) Uani 1 1 d . . .
H8 H 0.6013 0.3269 0.2673 0.092 Uiso 1 1 calc R . .
C9 C 0.5599(5) 0.3723(6) 0.2114(4) 0.080(3) Uani 1 1 d . . .
H9 H 0.5861 0.3848 0.1952 0.097 Uiso 1 1 calc R . .
C10 C 0.5157(5) 0.3885(6) 0.1930(4) 0.084(3) Uani 1 1 d . . .
H10 H 0.5104 0.4136 0.1638 0.1 Uiso 1 1 calc R . .
C11 C 0.4759(4) 0.3704(6) 0.2148(3) 0.071(3) Uani 1 1 d . . .
C12 C 0.5421(4) 0.2761(6) 0.3266(4) 0.080(3) Uani 1 1 d . . .
H12 H 0.5129 0.28 0.343 0.096 Uiso 1 1 calc R . .
C13 C 0.5496(7) 0.2044(8) 0.3193(5) 0.146(7) Uani 1 1 d . . .
H13A H 0.5566 0.182 0.3508 0.219 Uiso 1 1 calc R . .
H13B H 0.577 0.1981 0.3016 0.219 Uiso 1 1 calc R . .
H13C H 0.5203 0.1851 0.3005 0.219 Uiso 1 1 calc R . .
C14 C 0.5845(4) 0.3076(10) 0.3613(5) 0.142(7) Uani 1 1 d . . .
H14A H 0.578 0.3552 0.3656 0.213 Uiso 1 1 calc R . .
H14B H 0.6145 0.3026 0.3476 0.213 Uiso 1 1 calc R . .
H14C H 0.5879 0.285 0.3928 0.213 Uiso 1 1 calc R . .
C15 C 0.4268(4) 0.3966(7) 0.1940(4) 0.093(4) Uani 1 1 d . . .
H15 H 0.4062 0.3926 0.2201 0.112 Uiso 1 1 calc R . .
C16 C 0.4279(5) 0.4734(8) 0.1806(5) 0.131(6) Uani 1 1 d . . .
H16A H 0.395 0.4885 0.1677 0.197 Uiso 1 1 calc R . .
H16B H 0.4489 0.48 0.156 0.197 Uiso 1 1 calc R . .
H16C H 0.4404 0.4992 0.2097 0.197 Uiso 1 1 calc R . .
C17 C 0.4013(5) 0.3548(10) 0.1499(5) 0.162(8) Uani 1 1 d . . .
H17A H 0.3694 0.374 0.1382 0.243 Uiso 1 1 calc R . .
H17B H 0.3975 0.3085 0.1601 0.243 Uiso 1 1 calc R . .
H17C H 0.4211 0.3558 0.1239 0.243 Uiso 1 1 calc R . .
C18 C 0.3030(3) 0.3622(7) 0.3225(4) 0.088(4) Uani 1 1 d . . .
C19 C 0.3011(4) 0.4315(7) 0.3120(5) 0.109(5) Uani 1 1 d . . .
C20 C 0.2657(7) 0.4701(11) 0.3295(6) 0.221(13) Uani 1 1 d . . .
H20 H 0.2647 0.5172 0.3246 0.265 Uiso 1 1 calc R . .
C21 C 0.2318(8) 0.4387(14) 0.3541(9) 0.296(19) Uani 1 1 d . . .
H21 H 0.2065 0.4642 0.3642 0.355 Uiso 1 1 calc R . .
C22 C 0.2350(6) 0.3706(12) 0.3640(7) 0.227(14) Uani 1 1 d . . .
H22 H 0.2121 0.3503 0.3812 0.273 Uiso 1 1 calc R . .
C23 C 0.2706(4) 0.3324(9) 0.3494(5) 0.124(6) Uani 1 1 d . . .
C24 C 0.3334(5) 0.4624(7) 0.2788(4) 0.095(4) Uani 1 1 d . . .
H24 H 0.3642 0.4362 0.2823 0.114 Uiso 1 1 calc R . .
C25 C 0.3068(5) 0.4543(9) 0.2257(5) 0.139(7) Uani 1 1 d . . .
H25A H 0.3267 0.4736 0.2032 0.209 Uiso 1 1 calc R . .
H25B H 0.2756 0.4776 0.222 0.209 Uiso 1 1 calc R . .
H25C H 0.3014 0.4067 0.2184 0.209 Uiso 1 1 calc R . .
C26 C 0.3462(5) 0.5358(8) 0.2919(6) 0.131(6) Uani 1 1 d . . .
H26A H 0.3671 0.5535 0.2697 0.196 Uiso 1 1 calc R . .
H26B H 0.3632 0.5383 0.3253 0.196 Uiso 1 1 calc R . .
H26C H 0.3165 0.5624 0.2889 0.196 Uiso 1 1 calc R . .
C27 C 0.2716(4) 0.2573(8) 0.3607(5) 0.110(5) Uani 1 1 d . . .
H27 H 0.2978 0.236 0.3454 0.133 Uiso 1 1 calc R . .
C28 C 0.2824(4) 0.2457(7) 0.4155(4) 0.100(4) Uani 1 1 d . . .
H28A H 0.2833 0.1976 0.4222 0.15 Uiso 1 1 calc R . .
H28B H 0.257 0.2666 0.431 0.15 Uiso 1 1 calc R . .
H28C H 0.3138 0.2656 0.4284 0.15 Uiso 1 1 calc R . .
C29 C 0.2242(6) 0.2217(11) 0.3426(6) 0.219(12) Uani 1 1 d . . .
H29A H 0.2275 0.1741 0.3506 0.329 Uiso 1 1 calc R . .
H29B H 0.2162 0.2269 0.3073 0.329 Uiso 1 1 calc R . .
H29C H 0.1983 0.2411 0.3581 0.329 Uiso 1 1 calc R . .
C30 C 0.4735(4) 0.2180(5) 0.4250(3) 0.060(3) Uani 1 1 d . . .
C31 C 0.5001(3) 0.2763(5) 0.4351(3) 0.063(3) Uani 1 1 d . . .
H31 H 0.5337 0.269 0.4453 0.075 Uiso 1 1 calc R . .
C32 C 0.4873(3) 0.3413(5) 0.4332(3) 0.060(2) Uani 1 1 d . . .
C33 C 0.4982(4) 0.1508(5) 0.4394(4) 0.095(4) Uani 1 1 d . . .
H33A H 0.4734 0.1166 0.4414 0.142 Uiso 1 1 calc R . .
H33B H 0.5188 0.1553 0.471 0.142 Uiso 1 1 calc R . .
H33C H 0.518 0.1376 0.415 0.142 Uiso 1 1 calc R . .
C34 C 0.5225(4) 0.3879(7) 0.4668(4) 0.101(4) Uani 1 1 d . . .
H34A H 0.5555 0.3814 0.4601 0.152 Uiso 1 1 calc R . .
H34B H 0.5212 0.3768 0.5008 0.152 Uiso 1 1 calc R . .
H34C H 0.5129 0.4346 0.4607 0.152 Uiso 1 1 calc R . .
C35 C 0.4365(4) 0.4370(5) 0.4101(3) 0.058(2) Uani 1 1 d . . .
C36 C 0.4009(4) 0.4526(5) 0.4373(4) 0.071(3) Uani 1 1 d . . .
C37 C 0.3896(5) 0.5198(6) 0.4419(5) 0.103(4) Uani 1 1 d . . .
H37 H 0.3655 0.5326 0.4606 0.124 Uiso 1 1 calc R . .
C38 C 0.4133(6) 0.5669(6) 0.4195(5) 0.117(5) Uani 1 1 d . . .
H38 H 0.4057 0.6127 0.4237 0.141 Uiso 1 1 calc R . .
C39 C 0.4463(5) 0.5518(5) 0.3923(4) 0.091(4) Uani 1 1 d . . .
H39 H 0.4607 0.5864 0.3761 0.109 Uiso 1 1 calc R . .
C40 C 0.4602(4) 0.4860(5) 0.3872(4) 0.067(3) Uani 1 1 d . . .
C41 C 0.3781(4) 0.3999(6) 0.4665(4) 0.084(3) Uani 1 1 d . . .
H41 H 0.3787 0.3565 0.4487 0.101 Uiso 1 1 calc R . .
C42 C 0.3242(6) 0.4149(7) 0.4703(7) 0.177(9) Uani 1 1 d . . .
H42A H 0.3115 0.3794 0.4891 0.265 Uiso 1 1 calc R . .
H42B H 0.3052 0.4166 0.4377 0.265 Uiso 1 1 calc R . .
H42C H 0.3219 0.4579 0.4865 0.265 Uiso 1 1 calc R . .
C43 C 0.4069(8) 0.3899(8) 0.5161(4) 0.169(9) Uani 1 1 d . . .
H43A H 0.3913 0.3558 0.5335 0.253 Uiso 1 1 calc R . .
H43B H 0.4085 0.4321 0.5341 0.253 Uiso 1 1 calc R . .
H43C H 0.4398 0.3753 0.5129 0.253 Uiso 1 1 calc R . .
C44 C 0.4993(4) 0.4703(6) 0.3555(4) 0.075(3) Uani 1 1 d . . .
H44 H 0.5051 0.4209 0.3569 0.09 Uiso 1 1 calc R . .
C45 C 0.5481(5) 0.5054(8) 0.3728(6) 0.145(7) Uani 1 1 d . . .
H45A H 0.56 0.4925 0.4065 0.217 Uiso 1 1 calc R . .
H45B H 0.5436 0.5539 0.3709 0.217 Uiso 1 1 calc R . .
H45C H 0.5717 0.4918 0.3521 0.217 Uiso 1 1 calc R . .
C46 C 0.4820(5) 0.4890(6) 0.3028(4) 0.100(4) Uani 1 1 d . . .
H46A H 0.5073 0.478 0.2833 0.151 Uiso 1 1 calc R . .
H46B H 0.4752 0.5371 0.3005 0.151 Uiso 1 1 calc R . .
H46C H 0.4525 0.464 0.2906 0.151 Uiso 1 1 calc R . .
C47 C 0.3968(3) 0.1593(4) 0.4121(3) 0.056(2) Uani 1 1 d . . .
C48 C 0.3820(3) 0.1548(4) 0.4583(3) 0.054(2) Uani 1 1 d . . .
C49 C 0.3526(3) 0.1000(5) 0.4665(4) 0.069(3) Uani 1 1 d . . .
H49 H 0.3433 0.0943 0.4975 0.083 Uiso 1 1 calc R . .
C50 C 0.3373(4) 0.0548(5) 0.4306(4) 0.074(3) Uani 1 1 d . . .
H50 H 0.3151 0.0205 0.4357 0.089 Uiso 1 1 calc R . .
C51 C 0.3540(4) 0.0595(5) 0.3883(4) 0.078(3) Uani 1 1 d . . .
H51 H 0.3453 0.0255 0.3647 0.093 Uiso 1 1 calc R . .
C52 C 0.3831(4) 0.1114(5) 0.3772(4) 0.067(3) Uani 1 1 d . . .
C53 C 0.3961(4) 0.2054(6) 0.4983(3) 0.069(3) Uani 1 1 d . . .
H53 H 0.4036 0.2486 0.4831 0.083 Uiso 1 1 calc R . .
C54 C 0.4416(4) 0.1834(8) 0.5335(4) 0.107(5) Uani 1 1 d . . .
H54A H 0.4499 0.2177 0.5585 0.16 Uiso 1 1 calc R . .
H54B H 0.4687 0.1775 0.5155 0.16 Uiso 1 1 calc R . .
H54C H 0.4351 0.141 0.5489 0.16 Uiso 1 1 calc R . .
C55 C 0.3569(4) 0.2181(6) 0.5287(4) 0.083(3) Uani 1 1 d . . .
H55A H 0.3682 0.2516 0.5536 0.125 Uiso 1 1 calc R . .
H55B H 0.3493 0.1764 0.5443 0.125 Uiso 1 1 calc R . .
H55C H 0.3279 0.2347 0.508 0.125 Uiso 1 1 calc R . .
C56 C 0.4018(4) 0.1140(6) 0.3286(4) 0.087(4) Uani 1 1 d . . .
H56 H 0.4129 0.1603 0.3223 0.105 Uiso 1 1 calc R . .
C57 C 0.4464(6) 0.0622(8) 0.3323(6) 0.149(7) Uani 1 1 d . . .
H57A H 0.4601 0.0633 0.302 0.224 Uiso 1 1 calc R . .
H57B H 0.4348 0.0169 0.3376 0.224 Uiso 1 1 calc R . .
H57C H 0.4713 0.0749 0.3594 0.224 Uiso 1 1 calc R . .
C58 C 0.3635(7) 0.0910(8) 0.2870(4) 0.169(9) Uani 1 1 d . . .
H58A H 0.3764 0.0941 0.2564 0.253 Uiso 1 1 calc R . .
H58B H 0.3348 0.1196 0.2854 0.253 Uiso 1 1 calc R . .
H58C H 0.3546 0.0446 0.2925 0.253 Uiso 1 1 calc R . .
F1A F 0.1520(2) 0.2388(3) 0.47049(19) 0.0842(18) Uani 1 1 d . . .
F2A F 0.1845(3) 0.1265(3) 0.4367(2) 0.102(2) Uani 1 1 d . . .
F3A F 0.2470(2) 0.0447(3) 0.4953(2) 0.090(2) Uani 1 1 d . . .
F4A F 0.27631(19) 0.0789(3) 0.5891(2) 0.0744(16) Uani 1 1 d . . .
F5A F 0.24191(18) 0.1888(3) 0.62547(18) 0.0669(14) Uani 1 1 d . . .
F6A F 0.18256(16) 0.2620(3) 0.68863(16) 0.0560(12) Uani 1 1 d . . .
F7A F 0.1228(2) 0.1902(3) 0.73227(18) 0.0697(15) Uani 1 1 d . . .
F8A F 0.0436(2) 0.1314(3) 0.6816(2) 0.0800(17) Uani 1 1 d . . .
F9A F 0.0255(2) 0.1464(3) 0.5823(2) 0.0857(18) Uani 1 1 d . . .
F10A F 0.08683(19) 0.2131(3) 0.53730(18) 0.0724(16) Uani 1 1 d . . .
F11A F 0.06883(18) 0.3420(3) 0.56939(18) 0.0666(14) Uani 1 1 d . . .
F12A F 0.0308(2) 0.4341(3) 0.5083(2) 0.0894(19) Uani 1 1 d . . .
F13A F 0.0826(3) 0.4893(3) 0.4431(2) 0.114(2) Uani 1 1 d . . .
F14A F 0.1757(3) 0.4467(4) 0.4419(3) 0.125(3) Uani 1 1 d . . .
F15A F 0.2138(2) 0.3518(3) 0.5022(2) 0.0886(19) Uani 1 1 d . . .
F16A F 0.28323(19) 0.2956(3) 0.5796(2) 0.0843(18) Uani 1 1 d . . .
F17A F 0.3404(2) 0.3830(4) 0.6313(3) 0.104(2) Uani 1 1 d . . .
F18A F 0.3048(2) 0.4715(3) 0.6907(2) 0.102(2) Uani 1 1 d . . .
F19A F 0.2094(2) 0.4669(3) 0.7001(2) 0.0826(18) Uani 1 1 d . . .
F20A F 0.15039(18) 0.3814(3) 0.64658(17) 0.0616(14) Uani 1 1 d . . .
C1A C 0.1959(3) 0.2211(4) 0.5499(3) 0.052(2) Uani 1 1 d . . .
C2A C 0.1834(4) 0.2012(5) 0.5028(3) 0.063(3) Uani 1 1 d . . .
C3A C 0.1985(5) 0.1439(6) 0.4827(4) 0.078(3) Uani 1 1 d . . .
C4A C 0.2312(4) 0.1027(5) 0.5130(4) 0.067(3) Uani 1 1 d . . .
C5A C 0.2452(3) 0.1200(5) 0.5596(4) 0.059(2) Uani 1 1 d . . .
C6A C 0.2272(3) 0.1759(5) 0.5772(3) 0.055(2) Uani 1 1 d . . .
C7A C 0.1368(3) 0.2450(4) 0.6099(3) 0.045(2) Uani 1 1 d . . .
C8A C 0.1441(3) 0.2351(5) 0.6598(3) 0.050(2) Uani 1 1 d . . .
C9A C 0.1128(3) 0.1965(5) 0.6833(3) 0.055(2) Uani 1 1 d . . .
C10A C 0.0735(3) 0.1669(5) 0.6578(4) 0.056(2) Uani 1 1 d . . .
C11A C 0.0644(3) 0.1755(5) 0.6091(4) 0.064(3) Uani 1 1 d . . .
C12A C 0.0966(3) 0.2107(5) 0.5871(3) 0.053(2) Uani 1 1 d . . .
C13A C 0.1440(3) 0.3396(5) 0.5391(3) 0.051(2) Uani 1 1 d . . .
C14A C 0.0979(3) 0.3645(5) 0.5386(3) 0.056(2) Uani 1 1 d . . .
C15A C 0.0766(4) 0.4149(5) 0.5061(3) 0.064(3) Uani 1 1 d . . .
C16A C 0.1017(5) 0.4412(6) 0.4743(4) 0.081(3) Uani 1 1 d . . .
C17A C 0.1486(6) 0.4207(6) 0.4740(4) 0.087(4) Uani 1 1 d . . .
C18A C 0.1674(4) 0.3696(5) 0.5051(4) 0.065(3) Uani 1 1 d . . .
C19A C 0.2131(3) 0.3323(5) 0.6112(3) 0.053(2) Uani 1 1 d . . .
C20A C 0.2621(3) 0.3374(6) 0.6089(4) 0.069(3) Uani 1 1 d . . .
C21A C 0.2933(3) 0.3812(5) 0.6357(4) 0.069(3) Uani 1 1 d . . .
C22A C 0.2752(4) 0.4260(5) 0.6665(4) 0.073(3) Uani 1 1 d . . .
C23A C 0.2276(4) 0.4235(5) 0.6699(3) 0.067(3) Uani 1 1 d . . .
C24A C 0.1981(3) 0.3785(5) 0.6426(3) 0.051(2) Uani 1 1 d . . .
B1A B 0.1729(4) 0.2841(6) 0.5776(3) 0.052(3) Uani 1 1 d . . .
Tm1X Tm 0.097737(12) 0.738048(19) 0.170717(12) 0.04089(11) Uani 1 1 d . A 1
N1X N 0.1559(2) 0.8149(3) 0.1707(2) 0.0405(15) Uani 1 1 d . A 1
N2X N 0.1548(2) 0.6623(3) 0.1973(2) 0.0406(15) Uani 1 1 d . A 1
N3X N 0.0526(2) 0.7178(4) 0.0992(2) 0.0502(18) Uani 1 1 d . A 1
N4X N 0.0301(2) 0.7424(4) 0.2037(2) 0.0552(19) Uani 1 1 d . A 1
C1X C 0.1763(3) 0.8145(4) 0.2184(3) 0.0415(19) Uani 1 1 d . A 1
C2X C 0.1840(3) 0.7579(4) 0.2470(3) 0.0441(19) Uani 1 1 d . A 1
H2X H 0.1914 0.7671 0.2807 0.053 Uiso 1 1 calc R A 1
C3X C 0.1830(3) 0.6883(4) 0.2355(3) 0.044(2) Uani 1 1 d . A 1
C4X C 0.1926(3) 0.8801(4) 0.2434(3) 0.057(2) Uani 1 1 d . A 1
H4X1 H 0.1936 0.915 0.2189 0.086 Uiso 1 1 calc R A 1
H4X2 H 0.2249 0.8745 0.2623 0.086 Uiso 1 1 calc R A 1
H4X3 H 0.1698 0.8931 0.265 0.086 Uiso 1 1 calc R A 1
C5X C 0.2163(3) 0.6458(5) 0.2712(3) 0.061(2) Uani 1 1 d . A 1
H5X1 H 0.2124 0.5987 0.2619 0.091 Uiso 1 1 calc R A 1
H5X2 H 0.2082 0.6519 0.3038 0.091 Uiso 1 1 calc R A 1
H5X3 H 0.2499 0.6595 0.271 0.091 Uiso 1 1 calc R A 1
C6X C 0.1695(3) 0.8685(4) 0.1408(3) 0.050(2) Uani 1 1 d . A 1
C7X C 0.1364(3) 0.9200(4) 0.1227(3) 0.053(2) Uani 1 1 d . A 1
C8X C 0.1523(4) 0.9680(5) 0.0935(3) 0.065(3) Uani 1 1 d . A 1
H8X H 0.1304 1.0019 0.0802 0.078 Uiso 1 1 calc R A 1
C9X C 0.1986(4) 0.9690(5) 0.0828(3) 0.069(3) Uani 1 1 d . A 1
H9X H 0.2085 1.003 0.0627 0.083 Uiso 1 1 calc R A 1
C10X C 0.2300(4) 0.9205(5) 0.1014(3) 0.061(3) Uani 1 1 d . A 1
H10X H 0.2623 0.9221 0.0948 0.074 Uiso 1 1 calc R A 1
C11X C 0.2169(3) 0.8686(4) 0.1298(3) 0.053(2) Uani 1 1 d . A 1
C12X C 0.0860(3) 0.9233(6) 0.1368(4) 0.070(3) Uani 1 1 d . A 1
H12X H 0.0769 0.8771 0.1456 0.084 Uiso 1 1 calc R A 1
C13X C 0.0487(4) 0.9463(6) 0.0929(4) 0.094(4) Uani 1 1 d . A 1
H13D H 0.0497 0.9158 0.0656 0.141 Uiso 1 1 calc R A 1
H13E H 0.0567 0.9917 0.0835 0.141 Uiso 1 1 calc R A 1
H13F H 0.0162 0.946 0.1018 0.141 Uiso 1 1 calc R A 1
C14X C 0.0843(4) 0.9669(7) 0.1795(5) 0.106(4) Uani 1 1 d . A 1
H14D H 0.0514 0.9667 0.1877 0.159 Uiso 1 1 calc R A 1
H14E H 0.0932 1.0127 0.1719 0.159 Uiso 1 1 calc R A 1
H14F H 0.107 0.9502 0.2072 0.159 Uiso 1 1 calc R A 1
C15X C 0.2543(4) 0.8146(5) 0.1477(4) 0.070(3) Uani 1 1 d . A 1
H15X H 0.2369 0.7756 0.1592 0.084 Uiso 1 1 calc R A 1
C16X C 0.2916(4) 0.8391(7) 0.1898(4) 0.098(4) Uani 1 1 d . A 1
H16D H 0.3146 0.8031 0.2004 0.147 Uiso 1 1 calc R A 1
H16E H 0.2751 0.8524 0.2169 0.147 Uiso 1 1 calc R A 1
H16F H 0.3091 0.8776 0.1793 0.147 Uiso 1 1 calc R A 1
C17X C 0.2808(4) 0.7904(5) 0.1067(4) 0.076(3) Uani 1 1 d . A 1
H17D H 0.3042 0.7557 0.1191 0.114 Uiso 1 1 calc R A 1
H17E H 0.2978 0.828 0.0945 0.114 Uiso 1 1 calc R A 1
H17F H 0.2573 0.7719 0.0803 0.114 Uiso 1 1 calc R A 1
C18X C 0.1583(3) 0.5917(4) 0.1881(3) 0.047(2) Uani 1 1 d . A 1
C19X C 0.1356(3) 0.5453(5) 0.2149(4) 0.061(3) Uani 1 1 d . A 1
C20X C 0.1398(4) 0.4775(6) 0.2059(5) 0.080(3) Uani 1 1 d . A 1
H20X H 0.1249 0.4457 0.2242 0.096 Uiso 1 1 calc R A 1
C21X C 0.1659(4) 0.4563(6) 0.1704(5) 0.091(4) Uani 1 1 d . A 1
H21X H 0.169 0.4098 0.1645 0.11 Uiso 1 1 calc R A 1
C22X C 0.1872(4) 0.5020(5) 0.1433(5) 0.081(3) Uani 1 1 d . A 1
H22X H 0.2042 0.4863 0.1186 0.098 Uiso 1 1 calc R A 1
C23X C 0.1845(3) 0.5713(5) 0.1516(4) 0.058(2) Uani 1 1 d . A 1
C24X C 0.1051(3) 0.5659(5) 0.2540(4) 0.068(3) Uani 1 1 d . A 1
H24X H 0.1076 0.6155 0.2579 0.082 Uiso 1 1 calc R A 1
C25X C 0.1230(5) 0.5346(8) 0.3022(5) 0.123(5) Uani 1 1 d . A 1
H25D H 0.157 0.5466 0.3125 0.185 Uiso 1 1 calc R A 1
H25E H 0.12 0.4858 0.2995 0.185 Uiso 1 1 calc R A 1
H25F H 0.1036 0.5508 0.3262 0.185 Uiso 1 1 calc R A 1
C26X C 0.0530(4) 0.5487(7) 0.2382(5) 0.096(4) Uani 1 1 d . A 1
H26D H 0.0414 0.57 0.2069 0.145 Uiso 1 1 calc R A 1
H26E H 0.0339 0.5647 0.2624 0.145 Uiso 1 1 calc R A 1
H26F H 0.0495 0.5 0.2349 0.145 Uiso 1 1 calc R A 1
C27X C 0.2129(3) 0.6179(5) 0.1257(3) 0.060(2) Uani 1 1 d . A 1
H27X H 0.1995 0.6638 0.1287 0.072 Uiso 1 1 calc R A 1
C28X C 0.2644(4) 0.6191(6) 0.1486(4) 0.087(4) Uani 1 1 d . A 1
H28D H 0.2823 0.6506 0.1312 0.13 Uiso 1 1 calc R A 1
H28E H 0.2783 0.5743 0.1473 0.13 Uiso 1 1 calc R A 1
H28F H 0.2667 0.6332 0.1825 0.13 Uiso 1 1 calc R A 1
C29X C 0.2088(5) 0.6021(6) 0.0707(4) 0.095(4) Uani 1 1 d . A 1
H29D H 0.2278 0.6347 0.0555 0.142 Uiso 1 1 calc R A 1
H29E H 0.1748 0.6046 0.0556 0.142 Uiso 1 1 calc R A 1
H29F H 0.2213 0.557 0.0665 0.142 Uiso 1 1 calc R A 1
C30X C 0.0156(3) 0.7605(5) 0.0910(3) 0.054(2) Uani 1 1 d . A 1
C31X C -0.0004(3) 0.7987(5) 0.1285(3) 0.059(2) Uani 1 1 d . A 1
H31X H -0.0164 0.839 0.1172 0.071 Uiso 1 1 calc R A 1
C32X C 0.0025(3) 0.7892(5) 0.1783(3) 0.056(2) Uani 1 1 d . A 1
C33X C -0.0127(3) 0.7721(5) 0.0409(3) 0.070(3) Uani 1 1 d . A 1
H33A' H -0.0085 0.7338 0.02 0.106 Uiso 1 1 calc R A 1
H33B' H -0.0009 0.8128 0.027 0.106 Uiso 1 1 calc R A 1
H33C' H -0.0471 0.7774 0.0431 0.106 Uiso 1 1 calc R A 1
C34X C -0.0274(4) 0.8377(6) 0.2030(4) 0.076(3) Uani 1 1 d . A 1
H34A' H -0.0061 0.8622 0.2283 0.114 Uiso 1 1 calc R A 1
H34B' H -0.0516 0.8128 0.2177 0.114 Uiso 1 1 calc R A 1
H34C' H -0.0437 0.8694 0.1791 0.114 Uiso 1 1 calc R A 1
C35X C 0.0635(3) 0.6773(5) 0.0590(3) 0.059(2) Uani 1 1 d . A 1
C36X C 0.0485(4) 0.6110(6) 0.0576(4) 0.072(3) Uani 1 1 d . A 1
C37X C 0.0599(4) 0.5695(7) 0.0199(5) 0.097(4) Uani 1 1 d . A 1
H37X H 0.0501 0.524 0.0181 0.116 Uiso 1 1 calc R A 1
C38X C 0.0860(5) 0.5962(8) -0.0147(5) 0.103(5) Uani 1 1 d . A 1
H38X H 0.0943 0.5685 -0.0398 0.124 Uiso 1 1 calc R A 1
C39X C 0.0996(4) 0.6621(7) -0.0124(4) 0.083(3) Uani 1 1 d . A 1
H39X H 0.1164 0.6794 -0.0368 0.099 Uiso 1 1 calc R A 1
C40X C 0.0897(4) 0.7044(6) 0.0244(3) 0.068(3) Uani 1 1 d . A 1
C41X C 0.0170(4) 0.5828(6) 0.0918(4) 0.085(3) Uani 1 1 d . A 1
H41X H 0.0243 0.6085 0.1228 0.102 Uiso 1 1 calc R A 1
C42X C 0.0254(5) 0.5086(6) 0.1044(5) 0.109(4) Uani 1 1 d . A 1
H42D H 0.0038 0.4947 0.127 0.164 Uiso 1 1 calc R A 1
H42E H 0.0591 0.5018 0.1194 0.164 Uiso 1 1 calc R A 1
H42F H 0.0186 0.4818 0.0747 0.164 Uiso 1 1 calc R A 1
C43X C -0.0372(4) 0.5939(6) 0.0717(5) 0.097(4) Uani 1 1 d . A 1
H43D H -0.0571 0.5755 0.0946 0.145 Uiso 1 1 calc R A 1
H43E H -0.0453 0.5714 0.0403 0.145 Uiso 1 1 calc R A 1
H43F H -0.0436 0.6419 0.0676 0.145 Uiso 1 1 calc R A 1
C44X C 0.1064(4) 0.7763(6) 0.0246(3) 0.067(3) Uani 1 1 d . A 1
H44X H 0.0946 0.7998 0.0522 0.081 Uiso 1 1 calc R A 1
C45X C 0.0859(5) 0.8139(7) -0.0232(4) 0.107(4) Uani 1 1 d . A 1
H45D H 0.0974 0.8603 -0.0212 0.16 Uiso 1 1 calc R A 1
H45E H 0.0504 0.8134 -0.0276 0.16 Uiso 1 1 calc R A 1
H45F H 0.0969 0.7916 -0.0507 0.16 Uiso 1 1 calc R A 1
C46X C 0.1617(4) 0.7792(6) 0.0332(4) 0.080(3) Uani 1 1 d . A 1
H46D H 0.1723 0.826 0.0335 0.12 Uiso 1 1 calc R A 1
H46E H 0.1741 0.7552 0.0071 0.12 Uiso 1 1 calc R A 1
H46F H 0.1742 0.7583 0.0644 0.12 Uiso 1 1 calc R A 1
C47X C 0.0142(3) 0.7198(5) 0.2489(4) 0.064(3) Uani 1 1 d . A 1
C48X C -0.0274(4) 0.6791(6) 0.2449(5) 0.081(3) Uani 1 1 d . A 1
C49X C -0.0446(6) 0.6603(7) 0.2859(6) 0.112(6) Uani 1 1 d . A 1
H49X H -0.0732 0.634 0.283 0.134 Uiso 1 1 calc R A 1
C50X C -0.0227(7) 0.6775(8) 0.3296(7) 0.129(7) Uani 1 1 d . A 1
H50X H -0.0351 0.6623 0.3575 0.155 Uiso 1 1 calc R A 1
C51X C 0.0193(5) 0.7183(8) 0.3353(4) 0.105(5) Uani 1 1 d . A 1
H51X H 0.0351 0.7305 0.3667 0.126 Uiso 1 1 calc R A 1
C52X C 0.0374(3) 0.7409(6) 0.2931(3) 0.077(3) Uani 1 1 d . A 1
C53X C -0.0540(4) 0.6530(6) 0.1969(5) 0.095(4) Uani 1 1 d . A 1
H53X H -0.0311 0.6562 0.1728 0.114 Uiso 1 1 calc R A 1
C54X C -0.0996(4) 0.6949(8) 0.1764(6) 0.128(5) Uani 1 1 d . A 1
H54D H -0.1149 0.6759 0.1455 0.192 Uiso 1 1 calc R A 1
H54E H -0.09 0.7412 0.1714 0.192 Uiso 1 1 calc R A 1
H54F H -0.1226 0.6941 0.1996 0.192 Uiso 1 1 calc R A 1
C55X C -0.0699(5) 0.5793(8) 0.1982(6) 0.141(6) Uani 1 1 d . A 1
H55D H -0.0866 0.5661 0.1661 0.211 Uiso 1 1 calc R A 1
H55E H -0.0918 0.5739 0.222 0.211 Uiso 1 1 calc R A 1
H55F H -0.0413 0.5509 0.2072 0.211 Uiso 1 1 calc R A 1
C56X C 0.0815(4) 0.7871(10) 0.3003(4) 0.111(6) Uani 1 1 d . A 1
H56X H 0.0945 0.789 0.2689 0.133 Uiso 1 1 calc R A 1
C57X C 0.1222(4) 0.7593(11) 0.3395(4) 0.176(10) Uani 1 1 d . A 1
H57D H 0.1306 0.7139 0.3307 0.264 Uiso 1 1 calc R A 1
H57E H 0.1108 0.7585 0.371 0.264 Uiso 1 1 calc R A 1
H57F H 0.1508 0.7881 0.3416 0.264 Uiso 1 1 calc R A 1
C58X C 0.0686(5) 0.8584(10) 0.3134(6) 0.150(7) Uani 1 1 d . A 1
H58D H 0.0977 0.8863 0.3172 0.225 Uiso 1 1 calc R A 1
H58E H 0.0553 0.8579 0.3439 0.225 Uiso 1 1 calc R A 1
H58F H 0.0444 0.8767 0.2875 0.225 Uiso 1 1 calc R A 1
F1Y F 0.3212(2) 0.6734(3) 0.03007(18) 0.0760(16) Uani 1 1 d . B 1
F2Y F 0.3688(2) 0.5851(4) 0.0904(2) 0.098(2) Uani 1 1 d . B 1
F3Y F 0.4344(2) 0.4999(3) 0.0604(2) 0.0839(18) Uani 1 1 d . B 1
F4Y F 0.4517(2) 0.5061(3) -0.0325(2) 0.0820(17) Uani 1 1 d . B 1
F5Y F 0.4043(2) 0.5935(3) -0.09435(17) 0.0666(15) Uani 1 1 d . B 1
F6Y F 0.43565(17) 0.7203(3) -0.06062(18) 0.0629(14) Uani 1 1 d . B 1
F7Y F 0.48343(17) 0.7865(3) -0.1200(2) 0.0690(15) Uani 1 1 d . B 1
F8Y F 0.4383(2) 0.8292(3) -0.20793(19) 0.0704(15) Uani 1 1 d . B 1
F9Y F 0.3428(2) 0.7998(3) -0.23575(19) 0.0796(17) Uani 1 1 d . B 1
F10Y F 0.29338(18) 0.7341(3) -0.17723(19) 0.0742(16) Uani 1 1 d . B 1
F11Y F 0.2312(2) 0.7519(3) -0.1109(2) 0.095(2) Uani 1 1 d . B 1
F12Y F 0.2003(2) 0.8667(4) -0.0816(2) 0.108(2) Uani 1 1 d . B 1
F13Y F 0.2562(2) 0.9396(3) -0.0108(2) 0.0850(18) Uani 1 1 d . B 1
F14Y F 0.3434(2) 0.8910(3) 0.0300(2) 0.0710(15) Uani 1 1 d . B 1
F15Y F 0.37599(17) 0.7763(3) 0.00006(19) 0.0668(15) Uani 1 1 d . B 1
F16Y F 0.2413(2) 0.6484(3) -0.0390(2) 0.093(2) Uani 1 1 d . B 1
F17Y F 0.1765(2) 0.5566(4) -0.0728(3) 0.109(2) Uani 1 1 d . B 1
F18Y F 0.1859(2) 0.4847(3) -0.1538(2) 0.100(2) Uani 1 1 d . B 1
F19Y F 0.2626(2) 0.5097(3) -0.1998(2) 0.0800(17) Uani 1 1 d . B 1
F20Y F 0.32637(18) 0.6036(3) -0.16894(18) 0.0640(14) Uani 1 1 d . B 1
C1Y C 0.3606(3) 0.6398(4) -0.0363(3) 0.0433(19) Uani 1 1 d . B 1
C2Y C 0.3532(3) 0.6330(5) 0.0117(3) 0.054(2) Uani 1 1 d . B 1
C3Y C 0.3774(4) 0.5869(5) 0.0441(3) 0.059(2) Uani 1 1 d . B 1
C4Y C 0.4106(4) 0.5449(5) 0.0290(3) 0.061(3) Uani 1 1 d . B 1
C5Y C 0.4198(3) 0.5485(5) -0.0168(3) 0.056(2) Uani 1 1 d . B 1
C6Y C 0.3947(3) 0.5944(4) -0.0479(3) 0.050(2) Uani 1 1 d . B 1
C7Y C 0.3617(3) 0.7218(4) -0.1153(3) 0.0420(19) Uani 1 1 d . B 1
C8Y C 0.4099(3) 0.7372(4) -0.1035(3) 0.0446(19) Uani 1 1 d . B 1
C9Y C 0.4360(3) 0.7728(4) -0.1344(3) 0.051(2) Uani 1 1 d . B 1
C10Y C 0.4130(4) 0.7931(4) -0.1785(3) 0.052(2) Uani 1 1 d . B 1
C11Y C 0.3660(4) 0.7800(4) -0.1916(3) 0.054(2) Uani 1 1 d . B 1
C12Y C 0.3414(3) 0.7449(4) -0.1608(3) 0.047(2) Uani 1 1 d . B 1
C13Y C 0.3055(3) 0.7556(4) -0.0559(3) 0.046(2) Uani 1 1 d . B 1
C14Y C 0.2610(3) 0.7833(5) -0.0749(3) 0.057(2) Uani 1 1 d . B 1
C15Y C 0.2442(4) 0.8434(6) -0.0609(4) 0.070(3) Uani 1 1 d . B 1
C16Y C 0.2717(4) 0.8802(5) -0.0256(4) 0.062(3) Uani 1 1 d . B 1
C17Y C 0.3160(3) 0.8555(5) -0.0054(3) 0.051(2) Uani 1 1 d . B 1
C18Y C 0.3314(3) 0.7954(5) -0.0207(3) 0.050(2) Uani 1 1 d . B 1
C19Y C 0.2872(3) 0.6342(4) -0.1028(3) 0.044(2) Uani 1 1 d . B 1
C20Y C 0.2478(3) 0.6175(6) -0.0806(3) 0.067(3) Uani 1 1 d . B 1
C21Y C 0.2146(4) 0.5675(6) -0.0970(4) 0.070(3) Uani 1 1 d . B 1
C22Y C 0.2189(4) 0.5335(5) -0.1367(4) 0.070(3) Uani 1 1 d . B 1
C23Y C 0.2569(4) 0.5451(5) -0.1597(3) 0.056(2) Uani 1 1 d . B 1
C24Y C 0.2897(3) 0.5946(4) -0.1430(3) 0.045(2) Uani 1 1 d . B 1
B1Y B 0.3288(3) 0.6878(5) -0.0772(3) 0.042(2) Uani 1 1 d . B 1

loop_
_atom_site_aniso_label
_atom_site_aniso_U_11
_atom_site_aniso_U_22
_atom_site_aniso_U_33
_atom_site_aniso_U_23
_atom_site_aniso_U_13
_atom_site_aniso_U_12
Tm 0.03779(19) 0.0417(2) 0.03338(18) -0.00408(16) 0.00590(14) -0.00057(16)
N1 0.055(4) 0.071(5) 0.052(4) -0.006(4) 0.022(4) -0.007(4)
N2 0.037(4) 0.112(7) 0.043(4) 0.006(4) -0.002(3) -0.001(4)
N3 0.052(4) 0.047(4) 0.034(4) -0.006(3) -0.009(3) 0.001(3)
N4 0.064(5) 0.030(4) 0.058(4) 0.005(3) 0.020(4) 0.007(3)
C1 0.089(8) 0.087(8) 0.060(6) -0.026(6) 0.012(6) -0.014(7)
C2 0.092(9) 0.119(11) 0.065(7) -0.025(7) 0.007(6) -0.049(8)
C3 0.047(6) 0.132(11) 0.052(6) 0.005(6) -0.001(5) -0.020(6)
C4 0.137(11) 0.096(10) 0.095(9) -0.050(8) 0.058(8) -0.031(8)
C5 0.080(8) 0.204(17) 0.077(8) 0.029(9) -0.034(7) -0.051(10)
C6 0.066(6) 0.058(6) 0.054(6) -0.011(5) 0.022(5) -0.004(5)
C7 0.075(7) 0.071(7) 0.059(6) -0.017(5) 0.029(5) -0.011(6)
C8 0.074(7) 0.067(7) 0.098(9) -0.008(6) 0.044(6) 0.003(6)
C9 0.097(9) 0.067(7) 0.093(9) -0.002(6) 0.064(8) -0.010(7)
C10 0.101(9) 0.090(9) 0.067(7) 0.000(6) 0.037(7) 0.013(8)
C11 0.082(7) 0.089(8) 0.047(6) -0.012(5) 0.028(5) -0.007(6)
C12 0.070(7) 0.103(10) 0.071(7) 0.000(7) 0.023(6) 0.004(7)
C13 0.25(2) 0.113(13) 0.092(10) 0.029(9) 0.067(12) 0.008(13)
C14 0.044(6) 0.28(2) 0.094(10) 0.039(12) -0.007(6) 0.009(10)
C15 0.080(8) 0.149(13) 0.053(7) 0.013(7) 0.014(6) 0.009(8)
C16 0.126(12) 0.185(17) 0.085(10) 0.056(10) 0.025(9) 0.050(12)
C17 0.119(12) 0.29(2) 0.063(9) -0.041(12) -0.015(8) 0.005(14)
C18 0.038(5) 0.147(12) 0.077(7) 0.047(8) 0.005(5) 0.025(6)
C19 0.083(8) 0.140(12) 0.111(10) 0.083(9) 0.036(7) 0.060(8)
C20 0.25(2) 0.26(2) 0.191(17) 0.172(17) 0.160(17) 0.21(2)
C21 0.23(2) 0.37(3) 0.35(3) 0.29(3) 0.23(2) 0.23(2)
C22 0.131(13) 0.33(3) 0.25(2) 0.24(2) 0.137(15) 0.160(17)
C23 0.050(7) 0.226(18) 0.101(10) 0.094(11) 0.030(6) 0.046(9)
C24 0.098(9) 0.110(11) 0.082(8) 0.042(8) 0.026(7) 0.049(8)
C25 0.096(10) 0.205(18) 0.121(12) 0.088(12) 0.027(9) 0.017(11)
C26 0.127(12) 0.114(13) 0.157(15) 0.033(11) 0.036(11) 0.042(10)
C27 0.045(6) 0.191(16) 0.095(9) 0.048(10) 0.010(6) -0.022(8)
C28 0.092(9) 0.117(11) 0.087(9) 0.036(8) 0.001(7) 0.007(8)
C29 0.140(14) 0.36(3) 0.141(14) 0.123(17) -0.044(11) -0.160(18)
C30 0.062(6) 0.059(6) 0.062(6) 0.021(5) 0.023(5) 0.031(5)
C31 0.040(5) 0.072(7) 0.074(7) 0.020(6) 0.005(5) 0.000(5)
C32 0.064(6) 0.067(7) 0.048(5) 0.006(5) 0.003(5) -0.008(5)
C33 0.094(8) 0.078(8) 0.123(10) 0.050(7) 0.052(8) 0.053(7)
C34 0.095(9) 0.121(11) 0.074(8) -0.006(7) -0.031(7) -0.028(8)
C35 0.079(7) 0.044(5) 0.048(5) -0.009(4) 0.004(5) 0.004(5)
C36 0.106(8) 0.048(6) 0.061(6) -0.013(5) 0.021(6) -0.004(6)
C37 0.148(12) 0.058(8) 0.117(11) -0.014(7) 0.061(9) 0.007(8)
C38 0.211(17) 0.051(7) 0.103(10) -0.020(7) 0.066(11) -0.016(9)
C39 0.157(12) 0.044(6) 0.076(8) -0.005(6) 0.035(8) -0.017(7)
C40 0.098(8) 0.041(6) 0.061(6) -0.018(5) 0.008(6) -0.007(5)
C41 0.109(9) 0.067(7) 0.084(8) -0.013(6) 0.034(7) -0.005(7)
C42 0.185(17) 0.093(11) 0.30(2) 0.016(13) 0.176(18) 0.034(11)
C43 0.34(3) 0.117(12) 0.053(8) -0.005(8) 0.048(12) -0.064(15)
C44 0.083(8) 0.064(7) 0.079(8) -0.001(6) 0.016(6) -0.010(6)
C45 0.146(14) 0.133(13) 0.165(15) -0.038(11) 0.057(12) -0.086(11)
C46 0.156(12) 0.072(8) 0.084(9) 0.010(7) 0.054(9) 0.023(8)
C47 0.067(6) 0.039(5) 0.065(6) -0.004(4) 0.020(5) -0.001(4)
C48 0.056(5) 0.049(6) 0.058(6) 0.001(4) 0.013(5) 0.002(4)
C49 0.063(6) 0.064(7) 0.084(8) 0.014(6) 0.022(6) 0.012(5)
C50 0.091(8) 0.039(6) 0.095(8) -0.001(6) 0.023(7) -0.006(5)
C51 0.116(9) 0.044(6) 0.076(7) -0.008(5) 0.025(7) -0.012(6)
C52 0.094(8) 0.043(6) 0.069(7) -0.004(5) 0.028(6) -0.008(5)
C53 0.072(7) 0.082(7) 0.055(6) -0.002(5) 0.019(5) -0.009(6)
C54 0.065(7) 0.178(14) 0.076(8) -0.019(9) 0.006(6) -0.016(8)
C55 0.094(8) 0.099(9) 0.061(7) 0.003(6) 0.023(6) 0.023(7)
C56 0.108(9) 0.091(9) 0.066(7) 0.025(6) 0.027(7) 0.002(8)
C57 0.185(17) 0.120(13) 0.165(16) -0.009(11) 0.098(14) 0.041(12)
C58 0.32(3) 0.132(13) 0.058(8) -0.034(8) 0.040(12) -0.127(15)
F1A 0.116(5) 0.090(4) 0.042(3) -0.017(3) 0.000(3) -0.001(4)
F2A 0.164(7) 0.086(5) 0.059(4) -0.031(3) 0.025(4) -0.019(4)
F3A 0.119(5) 0.063(4) 0.100(5) -0.028(3) 0.054(4) -0.008(4)
F4A 0.062(3) 0.067(4) 0.097(4) -0.012(3) 0.023(3) 0.003(3)
F5A 0.062(3) 0.080(4) 0.057(3) -0.014(3) 0.002(3) 0.014(3)
F6A 0.051(3) 0.075(3) 0.038(3) -0.007(2) -0.002(2) 0.007(3)
F7A 0.093(4) 0.072(4) 0.048(3) 0.004(3) 0.024(3) 0.012(3)
F8A 0.068(4) 0.085(4) 0.094(4) 0.010(3) 0.035(3) -0.003(3)
F9A 0.060(3) 0.086(4) 0.103(5) 0.012(4) -0.013(3) -0.023(3)
F10A 0.076(4) 0.082(4) 0.049(3) 0.002(3) -0.019(3) -0.018(3)
F11A 0.053(3) 0.086(4) 0.061(3) 0.005(3) 0.009(3) 0.013(3)
F12A 0.092(5) 0.087(4) 0.079(4) -0.003(3) -0.019(3) 0.026(4)
F13A 0.162(7) 0.083(5) 0.084(5) 0.023(4) -0.018(5) -0.003(5)
F14A 0.163(7) 0.122(6) 0.095(5) 0.036(5) 0.040(5) -0.016(5)
F15A 0.096(5) 0.100(5) 0.079(4) 0.003(4) 0.042(4) -0.018(4)
F16A 0.060(3) 0.094(4) 0.106(5) -0.037(4) 0.034(3) -0.002(3)
F17A 0.054(4) 0.110(5) 0.146(6) -0.015(5) 0.005(4) -0.017(4)
F18A 0.090(4) 0.091(5) 0.108(5) -0.029(4) -0.033(4) -0.017(4)
F19A 0.101(4) 0.075(4) 0.064(4) -0.030(3) -0.012(3) 0.016(3)
F20A 0.058(3) 0.071(4) 0.057(3) -0.012(3) 0.012(2) 0.010(3)
C1A 0.057(5) 0.053(6) 0.049(5) -0.012(4) 0.021(4) -0.013(5)
C2A 0.077(7) 0.066(6) 0.045(5) -0.010(5) 0.011(5) -0.005(6)
C3A 0.114(9) 0.074(8) 0.052(6) -0.019(6) 0.033(6) -0.017(7)
C4A 0.087(8) 0.053(6) 0.070(7) -0.022(6) 0.042(6) -0.018(6)
C5A 0.062(6) 0.051(6) 0.067(7) -0.002(5) 0.020(5) -0.006(5)
C6A 0.055(5) 0.066(6) 0.047(5) -0.012(5) 0.019(4) -0.006(5)
C7A 0.043(5) 0.052(5) 0.040(5) -0.007(4) 0.006(4) 0.006(4)
C8A 0.040(4) 0.068(6) 0.041(5) -0.010(4) 0.003(4) 0.015(4)
C9A 0.065(6) 0.058(6) 0.043(5) 0.013(4) 0.016(4) 0.028(5)
C10A 0.039(5) 0.062(6) 0.066(6) 0.009(5) 0.011(5) 0.002(4)
C11A 0.043(5) 0.073(7) 0.070(7) -0.006(5) -0.006(5) 0.004(5)
C12A 0.042(5) 0.066(6) 0.047(5) 0.007(4) -0.004(4) 0.005(4)
C13A 0.056(5) 0.061(6) 0.034(5) -0.016(4) 0.005(4) -0.011(5)
C14A 0.066(6) 0.068(6) 0.034(5) -0.013(4) 0.003(4) 0.000(5)
C15A 0.071(7) 0.068(7) 0.047(6) -0.009(5) -0.009(5) -0.003(6)
C16A 0.111(10) 0.070(8) 0.057(7) 0.000(6) -0.004(7) 0.004(7)
C17A 0.135(12) 0.072(8) 0.055(7) 0.012(6) 0.020(7) -0.034(8)
C18A 0.062(6) 0.075(7) 0.060(6) -0.010(5) 0.020(5) -0.008(5)
C19A 0.049(5) 0.072(6) 0.039(5) -0.007(4) 0.005(4) 0.003(5)
C20A 0.049(6) 0.084(8) 0.078(7) -0.016(6) 0.019(5) 0.001(5)
C21A 0.043(5) 0.068(7) 0.091(8) -0.009(6) -0.007(5) -0.010(5)
C22A 0.076(7) 0.063(7) 0.068(7) -0.015(6) -0.024(6) 0.000(6)
C23A 0.069(7) 0.074(7) 0.052(6) -0.013(5) -0.009(5) 0.024(6)
C24A 0.048(5) 0.063(6) 0.038(5) -0.007(4) -0.008(4) 0.011(5)
B1A 0.051(6) 0.071(8) 0.035(5) -0.011(5) 0.004(4) -0.005(5)
Tm1X 0.03272(18) 0.0567(2) 0.03276(19) 0.00131(17) 0.00371(14) 0.00397(17)
N1X 0.039(4) 0.040(4) 0.040(4) -0.001(3) -0.003(3) 0.005(3)
N2X 0.033(3) 0.047(4) 0.041(4) 0.002(3) 0.003(3) -0.002(3)
N3X 0.044(4) 0.068(5) 0.037(4) -0.013(3) 0.002(3) 0.005(4)
N4X 0.041(4) 0.085(6) 0.041(4) 0.003(4) 0.010(3) 0.006(4)
C1X 0.038(4) 0.040(5) 0.046(5) 0.002(4) 0.006(4) 0.006(4)
C2X 0.045(5) 0.053(5) 0.035(4) 0.008(4) 0.006(4) 0.002(4)
C3X 0.039(4) 0.056(6) 0.036(4) 0.013(4) 0.003(4) -0.001(4)
C4X 0.077(6) 0.055(6) 0.037(5) -0.001(4) 0.000(4) -0.006(5)
C5X 0.059(6) 0.060(6) 0.056(6) 0.008(5) -0.010(5) 0.002(5)
C6X 0.062(6) 0.053(6) 0.034(4) 0.008(4) 0.000(4) 0.000(5)
C7X 0.063(6) 0.046(5) 0.046(5) 0.000(4) -0.001(4) 0.009(5)
C8X 0.081(7) 0.061(7) 0.052(6) 0.011(5) 0.002(5) 0.015(6)
C9X 0.115(9) 0.050(6) 0.044(5) 0.011(5) 0.021(6) -0.001(6)
C10X 0.078(7) 0.053(6) 0.055(6) 0.013(5) 0.017(5) -0.001(5)
C11X 0.064(6) 0.055(6) 0.044(5) 0.010(4) 0.017(4) 0.010(5)
C12X 0.046(5) 0.078(7) 0.078(7) 0.014(6) -0.013(5) 0.004(5)
C13X 0.084(8) 0.088(9) 0.100(9) 0.021(7) -0.019(7) 0.022(7)
C14X 0.073(8) 0.136(12) 0.118(11) -0.002(9) 0.045(8) 0.010(8)
C15X 0.072(7) 0.060(7) 0.088(8) 0.033(6) 0.040(6) 0.017(5)
C16X 0.071(7) 0.154(13) 0.067(7) 0.023(8) 0.004(6) 0.032(8)
C17X 0.069(7) 0.071(7) 0.094(8) 0.005(6) 0.028(6) 0.008(6)
C18X 0.031(4) 0.051(5) 0.054(5) -0.001(4) -0.005(4) 0.005(4)
C19X 0.041(5) 0.060(6) 0.079(7) -0.005(5) 0.004(5) -0.013(5)
C20X 0.047(6) 0.065(7) 0.130(10) 0.013(7) 0.017(6) -0.013(5)
C21X 0.064(7) 0.049(7) 0.164(13) -0.009(7) 0.030(8) -0.019(6)
C22X 0.058(6) 0.061(7) 0.130(10) -0.023(7) 0.028(7) -0.005(5)
C23X 0.045(5) 0.054(6) 0.076(7) -0.010(5) 0.010(5) 0.001(4)
C24X 0.058(6) 0.066(7) 0.082(7) 0.011(6) 0.011(5) -0.009(5)
C25X 0.101(10) 0.167(15) 0.102(10) 0.049(10) 0.018(8) -0.003(10)
C26X 0.074(8) 0.110(10) 0.113(10) -0.002(8) 0.038(7) -0.001(7)
C27X 0.063(6) 0.054(6) 0.068(6) 0.001(5) 0.023(5) 0.014(5)
C28X 0.062(7) 0.092(9) 0.105(9) 0.033(7) 0.006(6) -0.019(6)
C29X 0.124(10) 0.095(9) 0.067(7) -0.013(7) 0.019(7) 0.014(8)
C30X 0.050(5) 0.057(6) 0.052(5) 0.001(5) -0.001(4) -0.003(5)
C31X 0.053(5) 0.066(6) 0.056(6) -0.004(5) -0.001(4) 0.016(5)
C32X 0.045(5) 0.075(7) 0.049(5) -0.002(5) 0.004(4) 0.007(5)
C33X 0.069(6) 0.084(8) 0.051(6) 0.003(5) -0.014(5) 0.017(6)
C34X 0.072(7) 0.093(8) 0.064(7) -0.006(6) 0.016(5) 0.029(6)
C35X 0.050(5) 0.071(7) 0.052(6) -0.001(5) -0.009(4) 0.000(5)
C36X 0.053(6) 0.085(8) 0.072(7) -0.015(6) -0.007(5) 0.014(6)
C37X 0.075(8) 0.116(11) 0.097(9) -0.044(8) 0.003(7) 0.012(7)
C38X 0.083(9) 0.144(14) 0.080(9) -0.055(9) 0.009(7) 0.009(9)
C39X 0.072(7) 0.118(11) 0.057(7) -0.030(7) 0.006(5) 0.001(7)
C40X 0.064(6) 0.095(8) 0.043(5) -0.011(5) -0.001(5) 0.013(6)
C41X 0.081(8) 0.089(9) 0.080(8) -0.022(7) -0.004(6) -0.011(7)
C42X 0.126(11) 0.079(9) 0.117(11) -0.011(8) -0.001(9) -0.017(8)
C43X 0.076(8) 0.096(9) 0.116(10) -0.012(8) 0.009(7) -0.012(7)
C44X 0.079(7) 0.086(8) 0.037(5) 0.002(5) 0.009(5) 0.006(6)
C45X 0.119(10) 0.148(13) 0.054(7) 0.018(7) 0.012(7) 0.013(9)
C46X 0.092(8) 0.097(9) 0.052(6) -0.008(6) 0.014(6) -0.004(7)
C47X 0.045(5) 0.085(8) 0.065(6) 0.018(5) 0.021(5) 0.021(5)
C48X 0.066(7) 0.081(8) 0.105(9) 0.014(7) 0.050(7) 0.017(6)
C49X 0.149(14) 0.084(10) 0.129(12) 0.015(9) 0.102(12) 0.010(9)
C50X 0.164(16) 0.097(11) 0.160(15) 0.068(11) 0.133(14) 0.068(11)
C51X 0.104(10) 0.158(14) 0.061(7) 0.033(8) 0.036(7) 0.057(10)
C52X 0.052(6) 0.136(10) 0.046(6) 0.017(6) 0.016(5) 0.032(6)
C53X 0.066(7) 0.093(10) 0.135(12) 0.000(8) 0.046(8) -0.013(7)
C54X 0.073(8) 0.133(13) 0.173(15) -0.028(11) 0.001(9) 0.010(9)
C55X 0.095(10) 0.128(13) 0.211(18) -0.022(12) 0.060(11) -0.041(10)
C56X 0.046(6) 0.253(19) 0.034(6) -0.005(8) 0.008(5) 0.005(9)
C57X 0.071(8) 0.42(3) 0.037(6) -0.004(11) -0.010(6) 0.058(13)
C58X 0.079(10) 0.24(2) 0.136(14) -0.054(14) 0.031(9) -0.042(12)
F1Y 0.077(4) 0.101(5) 0.056(3) 0.020(3) 0.028(3) 0.017(3)
F2Y 0.112(5) 0.125(6) 0.061(4) 0.038(4) 0.025(3) 0.019(4)
F3Y 0.099(4) 0.071(4) 0.074(4) 0.024(3) -0.012(3) 0.008(3)
F4Y 0.089(4) 0.074(4) 0.077(4) 0.000(3) -0.009(3) 0.033(3)
F5Y 0.091(4) 0.065(3) 0.044(3) 0.001(2) 0.014(3) 0.030(3)
F6Y 0.050(3) 0.082(4) 0.054(3) 0.009(3) 0.001(2) -0.014(3)
F7Y 0.048(3) 0.077(4) 0.085(4) 0.004(3) 0.020(3) -0.010(3)
F8Y 0.090(4) 0.058(3) 0.073(4) 0.012(3) 0.044(3) -0.004(3)
F9Y 0.103(4) 0.074(4) 0.058(3) 0.029(3) 0.003(3) -0.005(3)
F10Y 0.058(3) 0.087(4) 0.071(4) 0.030(3) -0.011(3) -0.002(3)
F11Y 0.077(4) 0.110(5) 0.086(4) -0.027(4) -0.029(3) 0.037(4)
F12Y 0.098(5) 0.111(5) 0.106(5) -0.018(4) -0.014(4) 0.059(4)
F13Y 0.118(5) 0.056(4) 0.090(4) -0.004(3) 0.048(4) 0.019(3)
F14Y 0.079(4) 0.060(3) 0.078(4) -0.020(3) 0.027(3) -0.016(3)
F15Y 0.048(3) 0.069(4) 0.078(4) -0.022(3) -0.005(3) -0.003(3)
F16Y 0.081(4) 0.126(6) 0.081(4) -0.034(4) 0.042(3) -0.048(4)
F17Y 0.078(4) 0.135(6) 0.120(6) -0.016(5) 0.033(4) -0.055(4)
F18Y 0.085(4) 0.089(5) 0.116(5) -0.014(4) -0.012(4) -0.043(4)
F19Y 0.095(4) 0.072(4) 0.068(4) -0.021(3) -0.004(3) -0.005(3)
F20Y 0.067(3) 0.070(4) 0.056(3) -0.019(3) 0.014(3) -0.006(3)
C1Y 0.037(4) 0.050(5) 0.042(5) -0.001(4) 0.002(4) -0.007(4)
C2Y 0.054(5) 0.051(6) 0.057(6) 0.007(5) 0.013(5) -0.004(5)
C3Y 0.072(6) 0.065(6) 0.040(5) 0.018(5) 0.004(5) -0.004(5)
C4Y 0.065(6) 0.059(6) 0.052(6) 0.015(5) -0.014(5) -0.006(5)
C5Y 0.061(6) 0.047(5) 0.054(6) 0.000(5) -0.014(5) 0.009(5)
C6Y 0.063(6) 0.044(5) 0.040(5) -0.003(4) -0.001(4) -0.003(4)
C7Y 0.042(4) 0.045(5) 0.041(5) -0.007(4) 0.011(4) -0.001(4)
C8Y 0.053(5) 0.042(5) 0.039(5) -0.002(4) 0.009(4) 0.003(4)
C9Y 0.049(5) 0.043(5) 0.064(6) -0.006(4) 0.025(5) 0.002(4)
C10Y 0.073(6) 0.032(5) 0.057(6) -0.004(4) 0.030(5) 0.004(5)
C11Y 0.071(6) 0.041(5) 0.049(5) 0.011(4) 0.008(5) 0.009(5)
C12Y 0.052(5) 0.030(4) 0.057(5) 0.004(4) 0.005(4) 0.003(4)
C13Y 0.048(5) 0.050(5) 0.041(5) 0.002(4) 0.011(4) -0.004(4)
C14Y 0.061(6) 0.056(6) 0.050(5) -0.009(4) -0.006(5) 0.008(5)
C15Y 0.059(6) 0.087(8) 0.060(6) -0.011(6) 0.002(5) 0.019(6)
C16Y 0.078(7) 0.052(6) 0.064(6) 0.005(5) 0.035(6) 0.010(5)
C17Y 0.057(6) 0.052(6) 0.046(5) -0.001(4) 0.016(4) -0.016(5)
C18Y 0.045(5) 0.056(6) 0.054(5) -0.005(5) 0.016(4) -0.005(4)
C19Y 0.041(5) 0.052(5) 0.036(4) 0.004(4) 0.001(4) -0.002(4)
C20Y 0.059(6) 0.091(8) 0.051(6) -0.011(5) 0.007(5) -0.018(6)
C21Y 0.061(6) 0.081(8) 0.067(7) -0.006(6) 0.014(5) -0.025(6)
C22Y 0.063(7) 0.071(7) 0.067(7) 0.009(6) -0.017(6) -0.018(6)
C23Y 0.069(6) 0.051(6) 0.043(5) -0.001(4) -0.007(5) -0.002(5)
C24Y 0.047(5) 0.044(5) 0.043(5) 0.005(4) 0.006(4) 0.001(4)
B1Y 0.044(5) 0.049(6) 0.034(5) -0.003(4) 0.008(4) -0.008(4)

loop_
_geom_bond_atom_site_label_1
_geom_bond_atom_site_label_2
_geom_bond_distance
_geom_bond_site_symmetry_2
_geom_bond_publ_flag
Tm N1 2.214(7) . ?
Tm N2 2.225(7) . ?
Tm N3 2.227(6) . ?
Tm N4 2.250(7) . ?
N1 C1 1.388(12) . ?
N1 C6 1.442(11) . ?
N2 C3 1.321(13) . ?
N2 C18 1.456(13) . ?
N3 C32 1.321(11) . ?
N3 C35 1.479(11) . ?
N4 C30 1.370(11) . ?
N4 C47 1.468(11) . ?
C1 C2 1.400(15) . ?
C1 C4 1.513(14) . ?
C2 C3 1.439(16) . ?
C3 C5 1.498(13) . ?
C6 C7 1.387(13) . ?
C6 C11 1.401(13) . ?
C7 C8 1.435(13) . ?
C7 C12 1.521(14) . ?
C8 C9 1.372(15) . ?
C9 C10 1.303(15) . ?
C10 C11 1.397(14) . ?
C11 C15 1.500(15) . ?
C12 C13 1.469(17) . ?
C12 C14 1.543(16) . ?
C15 C17 1.564(17) . ?
C15 C16 1.581(19) . ?
C18 C23 1.396(15) . ?
C18 C19 1.415(17) . ?
C19 C20 1.401(17) . ?
C19 C24 1.523(15) . ?
C20 C21 1.40(2) . ?
C21 C22 1.39(3) . ?
C22 C23 1.367(19) . ?
C23 C27 1.53(2) . ?
C24 C26 1.541(19) . ?
C24 C25 1.562(18) . ?
C27 C29 1.520(17) . ?
C27 C28 1.531(15) . ?
C30 C31 1.387(13) . ?
C30 C33 1.535(12) . ?
C31 C32 1.347(13) . ?
C32 C34 1.559(13) . ?
C35 C36 1.378(13) . ?
C35 C40 1.394(13) . ?
C36 C37 1.391(14) . ?
C36 C41 1.531(14) . ?
C37 C38 1.359(16) . ?
C38 C39 1.320(16) . ?
C39 C40 1.386(14) . ?
C40 C44 1.542(14) . ?
C41 C43 1.504(18) . ?
C41 C42 1.557(17) . ?
C44 C46 1.524(14) . ?
C44 C45 1.544(15) . ?
C47 C52 1.377(12) . ?
C47 C48 1.417(12) . ?
C48 C49 1.410(13) . ?
C48 C53 1.512(13) . ?
C49 C50 1.366(14) . ?
C50 C51 1.341(14) . ?
C51 C52 1.383(13) . ?
C52 C56 1.531(13) . ?
C53 C55 1.509(12) . ?
C53 C54 1.546(14) . ?
C56 C58 1.522(17) . ?
C56 C57 1.612(17) . ?
F1A C2A 1.380(11) . ?
F2A C3A 1.331(11) . ?
F3A C4A 1.361(11) . ?
F4A C5A 1.373(11) . ?
F5A C6A 1.371(9) . ?
F6A C8A 1.351(9) . ?
F7A C9A 1.359(9) . ?
F8A C10A 1.348(10) . ?
F9A C11A 1.353(10) . ?
F10A C12A 1.376(9) . ?
F11A C14A 1.349(10) . ?
F12A C15A 1.347(11) . ?
F13A C16A 1.351(12) . ?
F14A C17A 1.363(12) . ?
F15A C18A 1.361(11) . ?
F16A C20A 1.367(10) . ?
F17A C21A 1.343(11) . ?
F18A C22A 1.340(11) . ?
F19A C23A 1.361(10) . ?
F20A C24A 1.359(9) . ?
C1A C2A 1.365(12) . ?
C1A C6A 1.398(13) . ?
C1A B1A 1.659(13) . ?
C2A C3A 1.373(14) . ?
C3A C4A 1.408(15) . ?
C4A C5A 1.345(13) . ?
C5A C6A 1.350(12) . ?
C7A C12A 1.385(11) . ?
C7A C8A 1.389(11) . ?
C7A B1A 1.653(13) . ?
C8A C9A 1.402(12) . ?
C9A C10A 1.350(12) . ?
C10A C11A 1.355(13) . ?
C11A C12A 1.362(13) . ?
C13A C18A 1.370(12) . ?
C13A C14A 1.380(12) . ?
C13A B1A 1.663(14) . ?
C14A C15A 1.423(13) . ?
C15A C16A 1.324(15) . ?
C16A C17A 1.375(17) . ?
C17A C18A 1.390(15) . ?
C19A C24A 1.381(11) . ?
C19A C20A 1.385(12) . ?
C19A B1A 1.658(13) . ?
C20A C21A 1.373(13) . ?
C21A C22A 1.391(14) . ?
C22A C23A 1.350(14) . ?
C23A C24A 1.369(13) . ?
Tm1X N3X 2.226(6) . ?
Tm1X N4X 2.230(6) . ?
Tm1X N1X 2.238(6) . ?
Tm1X N2X 2.241(6) . ?
N1X C1X 1.365(9) . ?
N1X C6X 1.446(10) . ?
N2X C3X 1.328(10) . ?
N2X C18X 1.442(10) . ?
N3X C30X 1.334(11) . ?
N3X C35X 1.454(11) . ?
N4X C32X 1.345(11) . ?
N4X C47X 1.474(11) . ?
C1X C2X 1.380(11) . ?
C1X C4X 1.522(11) . ?
C2X C3X 1.428(11) . ?
C3X C5X 1.515(11) . ?
C6X C11X 1.405(12) . ?
C6X C7X 1.424(12) . ?
C7X C8X 1.378(12) . ?
C7X C12X 1.523(13) . ?
C8X C9X 1.373(14) . ?
C9X C10X 1.355(13) . ?
C10X C11X 1.391(12) . ?
C11X C15X 1.532(12) . ?
C12X C14X 1.484(15) . ?
C12X C13X 1.550(13) . ?
C15X C16X 1.527(15) . ?
C15X C17X 1.535(13) . ?
C18X C19X 1.403(12) . ?
C18X C23X 1.408(12) . ?
C19X C20X 1.386(14) . ?
C19X C24X 1.543(13) . ?
C20X C21X 1.387(15) . ?
C21X C22X 1.379(15) . ?
C22X C23X 1.409(13) . ?
C23X C27X 1.482(12) . ?
C24X C26X 1.496(14) . ?
C24X C25X 1.499(14) . ?
C27X C28X 1.483(13) . ?
C27X C29X 1.553(13) . ?
C30X C31X 1.423(12) . ?
C30X C33X 1.516(11) . ?
C31X C32X 1.391(12) . ?
C32X C34X 1.515(12) . ?
C35X C36X 1.389(14) . ?
C35X C40X 1.409(13) . ?
C36X C37X 1.414(14) . ?
C36X C41X 1.506(15) . ?
C37X C38X 1.404(17) . ?
C38X C39X 1.370(17) . ?
C39X C40X 1.391(13) . ?
C40X C44X 1.513(14) . ?
C41X C42X 1.535(16) . ?
C41X C43X 1.549(15) . ?
C44X C46X 1.529(13) . ?
C44X C45X 1.561(14) . ?
C47X C52X 1.368(14) . ?
C47X C48X 1.412(14) . ?
C48X C49X 1.362(15) . ?
C48X C53X 1.520(17) . ?
C49X C50X 1.32(2) . ?
C50X C51X 1.42(2) . ?
C51X C52X 1.424(14) . ?
C52X C56X 1.529(17) . ?
C53X C55X 1.542(17) . ?
C53X C54X 1.557(17) . ?
C56X C58X 1.53(2) . ?
C56X C57X 1.552(16) . ?
F1Y C2Y 1.364(10) . ?
F2Y C3Y 1.350(10) . ?
F3Y C4Y 1.355(10) . ?
F4Y C5Y 1.351(10) . ?
F5Y C6Y 1.365(9) . ?
F6Y C8Y 1.341(9) . ?
F7Y C9Y 1.353(9) . ?
F8Y C10Y 1.372(9) . ?
F9Y C11Y 1.359(10) . ?
F10Y C12Y 1.366(9) . ?
F11Y C14Y 1.355(10) . ?
F12Y C15Y 1.354(11) . ?
F13Y C16Y 1.352(10) . ?
F14Y C17Y 1.353(10) . ?
F15Y C18Y 1.345(9) . ?
F16Y C20Y 1.352(10) . ?
F17Y C21Y 1.363(11) . ?
F18Y C22Y 1.377(11) . ?
F19Y C23Y 1.355(10) . ?
F20Y C24Y 1.358(9) . ?
C1Y C6Y 1.391(11) . ?
C1Y C2Y 1.393(11) . ?
C1Y B1Y 1.643(12) . ?
C2Y C3Y 1.391(12) . ?
C3Y C4Y 1.367(13) . ?
C4Y C5Y 1.345(13) . ?
C5Y C6Y 1.378(12) . ?
C7Y C8Y 1.372(11) . ?
C7Y C12Y 1.388(11) . ?
C7Y B1Y 1.658(11) . ?
C8Y C9Y 1.406(11) . ?
C9Y C10Y 1.359(12) . ?
C10Y C11Y 1.335(12) . ?
C11Y C12Y 1.375(11) . ?
C13Y C18Y 1.378(11) . ?
C13Y C14Y 1.390(11) . ?
C13Y B1Y 1.655(12) . ?
C14Y C15Y 1.370(13) . ?
C15Y C16Y 1.367(14) . ?
C16Y C17Y 1.371(13) . ?
C17Y C18Y 1.368(12) . ?
C19Y C24Y 1.384(11) . ?
C19Y C20Y 1.388(12) . ?
C19Y B1Y 1.658(12) . ?
C20Y C21Y 1.392(13) . ?
C21Y C22Y 1.323(14) . ?
C22Y C23Y 1.345(13) . ?
C23Y C24Y 1.379(12) . ?
